data_4316198
loop_
_publ_author_name
'Emma L. Whitelaw'
'Matthew D. Jones'
'Mary F. Mahon'

_publ_contact_author
;       Matthew D Jones
        University of Bath
        Department of Chemistry
        Bath, BA2 7AY
        United Kingdom
;
_publ_contact_author_email mj205@bath.ac.uk
_publ_contact_author_fax '# 44 1225 82 6231'
_publ_contact_author_phone '# 44 1225 38 4908'
_publ_section_title
;
 Group 4 Salalen Complexes and Their Application for the Ring-Opening
 Polymerization of rac-Lactide
;
_journal_name_full 'Inorganic Chemistry'
_journal_page_first 7176
_journal_page_last 7181
_journal_paper_doi 10.1021/ic1010488
_journal_volume 49
_journal_year 2010
_chemical_formula_sum 'C38 H64 Hf N2 O4'
_chemical_formula_weight 791.40
_chemical_name_systematic
;
 ?
;
_space_group_IT_number 14
_symmetry_cell_setting monoclinic
_symmetry_space_group_name_Hall '-P 2ybc'
_symmetry_space_group_name_H-M 'P 1 21/c 1'
_atom_sites_solution_hydrogens geom
_atom_sites_solution_primary direct
_atom_sites_solution_secondary difmap
_audit_creation_method SHELXL-97
_cell_angle_alpha 90
_cell_angle_beta 97.6680(10)
_cell_angle_gamma 90
_cell_formula_units_Z 4
_cell_length_a 11.05200(10)
_cell_length_b 24.7750(3)
_cell_length_c 14.5020(2)
_cell_measurement_reflns_used 88506
_cell_measurement_temperature 150(2)
_cell_measurement_theta_max 27.48
_cell_measurement_theta_min 2.91
_cell_volume 3935.33(8)
_computing_cell_refinement 'HKL Scalepack (Otwinski & Minor, 1997)'
_computing_data_collection 'Collect (Nonius BV, 1997-2000)'
_computing_data_reduction 'HKL Denzo & Scalepack (Otwinski & Minor 1997)'
_computing_molecular_graphics 'Ortep-3 for Windows (Farrugia, 1997)'
_computing_publication_material 'WinGX publication routines (Farrugia, 1999)'
_computing_structure_refinement 'SHELXL-97 (Sheldrick, 1997)'
_computing_structure_solution
;
 SIR97- Altomare A., Burla M.C., Camalli M., Cascarano G.L., Giacovazzo C. ,
 Guagliardi A., Moliterni A.G.G., Polidori G.,Spagna R.
 (1999) J. Appl. Cryst. 32, 115-119.
;
_diffrn_ambient_temperature 150(2)
_diffrn_measured_fraction_theta_full 0.996
_diffrn_measured_fraction_theta_max 0.996
_diffrn_measurement_device_type 'nonius kappa ccd'
_diffrn_measurement_method ccd
_diffrn_radiation_monochromator graphite
_diffrn_radiation_source 'fine-focus sealed tube'
_diffrn_radiation_type MoK\a
_diffrn_radiation_wavelength 0.71073
_diffrn_reflns_av_R_equivalents 0.0972
_diffrn_reflns_av_sigmaI/netI 0.0579
_diffrn_reflns_limit_h_max 14
_diffrn_reflns_limit_h_min -14
_diffrn_reflns_limit_k_max 31
_diffrn_reflns_limit_k_min -32
_diffrn_reflns_limit_l_max 18
_diffrn_reflns_limit_l_min -18
_diffrn_reflns_number 56183
_diffrn_reflns_theta_full 27.46
_diffrn_reflns_theta_max 27.46
_diffrn_reflns_theta_min 2.95
_exptl_absorpt_coefficient_mu 2.688
_exptl_absorpt_correction_T_max 0.7748
_exptl_absorpt_correction_T_min 0.6154
_exptl_absorpt_correction_type multi-scan
_exptl_crystal_colour colourless
_exptl_crystal_density_diffrn 1.336
_exptl_crystal_density_method 'not measured'
_exptl_crystal_description block
_exptl_crystal_F_000 1640
_exptl_crystal_size_max 0.20
_exptl_crystal_size_mid 0.10
_exptl_crystal_size_min 0.10
_refine_diff_density_max 0.955
_refine_diff_density_min -1.466
_refine_diff_density_rms 0.172
_refine_ls_extinction_method none
_refine_ls_goodness_of_fit_ref 1.063
_refine_ls_hydrogen_treatment constr
_refine_ls_matrix_type full
_refine_ls_number_parameters 420
_refine_ls_number_reflns 8956
_refine_ls_number_restraints 0
_refine_ls_restrained_S_all 1.063
_refine_ls_R_factor_all 0.0544
_refine_ls_R_factor_gt 0.0347
_refine_ls_shift/su_max 0.003
_refine_ls_shift/su_mean 0.000
_refine_ls_structure_factor_coef Fsqd
_refine_ls_weighting_details 'calc w=1/[\s^2^(Fo^2^)+(0.0273P)^2^+2.8110P] where P=(Fo^2^+2Fc^2^)/3'
_refine_ls_weighting_scheme calc
_refine_ls_wR_factor_gt 0.0679
_refine_ls_wR_factor_ref 0.0743
_reflns_number_gt 7035
_reflns_number_total 8956
_reflns_threshold_expression >2sigma(I)
_cod_data_source_file ic1010488_si_002_7.cif
_cod_data_source_block Hf(3)(OiPr)2
_cod_database_code 4316198

loop_
_symmetry_equiv_pos_as_xyz
'x, y, z'
'-x, y+1/2, -z+1/2'
'-x, -y, -z'
'x, -y-1/2, z-1/2'

loop_
_atom_site_label
_atom_site_type_symbol
_atom_site_fract_x
_atom_site_fract_y
_atom_site_fract_z
_atom_site_U_iso_or_equiv
_atom_site_adp_type
_atom_site_occupancy
_atom_site_symmetry_multiplicity
_atom_site_calc_flag
_atom_site_refinement_flags
_atom_site_disorder_assembly
_atom_site_disorder_group
Hf1 Hf 0.886113(13) 0.319576(5) 0.345359(10) 0.02066(5) Uani 1 1 d . . .
O1 O 0.8675(2) 0.34780(10) 0.46925(17) 0.0282(5) Uani 1 1 d . . .
N1 N 0.9207(3) 0.28795(11) 0.2000(2) 0.0242(6) Uani 1 1 d . . .
C1 C 0.8209(4) 0.39225(15) 0.5157(3) 0.0337(9) Uani 1 1 d . . .
H1 H 0.8055 0.3799 0.5787 0.040 Uiso 1 1 calc R . .
O2 O 0.8849(2) 0.39003(9) 0.28463(17) 0.0280(6) Uani 1 1 d . . .
N2 N 1.1018(3) 0.31894(11) 0.3481(2) 0.0221(6) Uani 1 1 d . . .
C2 C 0.7002(4) 0.41076(17) 0.4625(3) 0.0426(10) Uani 1 1 d . . .
H2A H 0.7143 0.4255 0.4021 0.064 Uiso 1 1 calc R . .
H2B H 0.6644 0.4387 0.4983 0.064 Uiso 1 1 calc R . .
H2C H 0.6442 0.3800 0.4527 0.064 Uiso 1 1 calc R . .
O3 O 0.7180(2) 0.29384(10) 0.29473(17) 0.0249(5) Uani 1 1 d . . .
C3 C 0.9130(5) 0.43738(18) 0.5282(4) 0.0532(13) Uani 1 1 d . . .
H3A H 0.9899 0.4238 0.5616 0.080 Uiso 1 1 calc R . .
H3B H 0.8819 0.4666 0.5640 0.080 Uiso 1 1 calc R . .
H3C H 0.9270 0.4510 0.4671 0.080 Uiso 1 1 calc R . .
O4 O 0.9326(2) 0.24375(9) 0.39254(17) 0.0233(5) Uani 1 1 d . . .
C4 C 0.8598(4) 0.42581(15) 0.2089(3) 0.0326(9) Uani 1 1 d . . .
H4 H 0.9072 0.4140 0.1583 0.039 Uiso 1 1 calc R . .
C5 C 0.7254(4) 0.42420(17) 0.1720(3) 0.0427(10) Uani 1 1 d . . .
H5A H 0.7008 0.3868 0.1573 0.064 Uiso 1 1 calc R . .
H5B H 0.7101 0.4463 0.1156 0.064 Uiso 1 1 calc R . .
H5C H 0.6782 0.4384 0.2192 0.064 Uiso 1 1 calc R . .
C6 C 0.9013(5) 0.48242(17) 0.2399(4) 0.0532(13) Uani 1 1 d . . .
H6A H 0.8541 0.4949 0.2884 0.080 Uiso 1 1 calc R . .
H6B H 0.8884 0.5070 0.1866 0.080 Uiso 1 1 calc R . .
H6C H 0.9883 0.4817 0.2646 0.080 Uiso 1 1 calc R . .
C7 C 0.6623(3) 0.26527(13) 0.2248(2) 0.0235(7) Uani 1 1 d . . .
C8 C 0.5409(3) 0.24822(14) 0.2296(3) 0.0258(7) Uani 1 1 d . . .
C9 C 0.4794(4) 0.21991(15) 0.1550(3) 0.0318(8) Uani 1 1 d . . .
H9 H 0.3977 0.2088 0.1576 0.038 Uiso 1 1 calc R . .
C10 C 0.5339(4) 0.20740(15) 0.0766(3) 0.0331(9) Uani 1 1 d . . .
H10 H 0.4893 0.1884 0.0262 0.040 Uiso 1 1 calc R . .
C11 C 0.6531(4) 0.22267(14) 0.0725(3) 0.0292(8) Uani 1 1 d . . .
H11 H 0.6906 0.2137 0.0193 0.035 Uiso 1 1 calc R . .
C12 C 0.7197(3) 0.25143(14) 0.1460(2) 0.0242(7) Uani 1 1 d . . .
C13 C 0.4856(4) 0.26083(17) 0.3160(3) 0.0340(9) Uani 1 1 d . . .
H13A H 0.4059 0.2430 0.3129 0.051 Uiso 1 1 calc R . .
H13B H 0.4750 0.2999 0.3210 0.051 Uiso 1 1 calc R . .
H13C H 0.5395 0.2477 0.3705 0.051 Uiso 1 1 calc R . .
C14 C 0.8459(3) 0.26402(13) 0.1377(3) 0.0258(8) Uani 1 1 d . . .
H14 H 0.8757 0.2538 0.0817 0.031 Uiso 1 1 calc R . .
C15 C 1.0450(3) 0.29943(15) 0.1793(3) 0.0284(8) Uani 1 1 d . . .
H15A H 1.0517 0.3377 0.1611 0.034 Uiso 1 1 calc R . .
H15B H 1.0640 0.2765 0.1272 0.034 Uiso 1 1 calc R . .
C16 C 1.1341(3) 0.28753(14) 0.2665(2) 0.0258(7) Uani 1 1 d . . .
H16A H 1.1325 0.2485 0.2806 0.031 Uiso 1 1 calc R . .
H16B H 1.2179 0.2970 0.2553 0.031 Uiso 1 1 calc R . .
C17 C 1.1519(4) 0.37459(14) 0.3461(3) 0.0310(8) Uani 1 1 d . . .
H17A H 1.2410 0.3729 0.3495 0.046 Uiso 1 1 calc R . .
H17B H 1.1301 0.3951 0.3993 0.046 Uiso 1 1 calc R . .
H17C H 1.1177 0.3925 0.2881 0.046 Uiso 1 1 calc R . .
C18 C 1.1585(3) 0.29369(14) 0.4381(2) 0.0251(7) Uani 1 1 d . . .
H18A H 1.1239 0.3115 0.4898 0.030 Uiso 1 1 calc R . .
H18B H 1.2472 0.3015 0.4463 0.030 Uiso 1 1 calc R . .
C19 C 1.1419(3) 0.23358(13) 0.4469(2) 0.0229(7) Uani 1 1 d . . .
C20 C 1.0255(3) 0.21091(13) 0.4235(2) 0.0201(7) Uani 1 1 d . . .
C21 C 1.0093(3) 0.15457(13) 0.4306(2) 0.0209(7) Uani 1 1 d . . .
C22 C 1.1131(3) 0.12417(14) 0.4656(2) 0.0252(7) Uani 1 1 d . . .
H22 H 1.1037 0.0863 0.4727 0.030 Uiso 1 1 calc R . .
C23 C 1.2285(3) 0.14633(13) 0.4902(2) 0.0243(7) Uani 1 1 d . . .
C24 C 1.2416(3) 0.20141(14) 0.4798(2) 0.0234(7) Uani 1 1 d . . .
H24 H 1.3196 0.2175 0.4952 0.028 Uiso 1 1 calc R . .
C25 C 0.8856(3) 0.12795(14) 0.3962(3) 0.0254(7) Uani 1 1 d . . .
C26 C 0.8576(4) 0.13549(16) 0.2908(3) 0.0336(9) Uani 1 1 d . . .
H26A H 0.9184 0.1161 0.2601 0.050 Uiso 1 1 calc R . .
H26B H 0.8602 0.1740 0.2757 0.050 Uiso 1 1 calc R . .
H26C H 0.7761 0.1212 0.2690 0.050 Uiso 1 1 calc R . .
C27 C 0.7822(4) 0.15269(15) 0.4436(3) 0.0325(9) Uani 1 1 d . . .
H27A H 0.7049 0.1350 0.4203 0.049 Uiso 1 1 calc R . .
H27B H 0.7760 0.1914 0.4297 0.049 Uiso 1 1 calc R . .
H27C H 0.7999 0.1475 0.5110 0.049 Uiso 1 1 calc R . .
C28 C 0.8864(4) 0.06713(14) 0.4167(3) 0.0318(8) Uani 1 1 d . . .
H28A H 0.9061 0.0613 0.4839 0.048 Uiso 1 1 calc R . .
H28B H 0.9478 0.0494 0.3843 0.048 Uiso 1 1 calc R . .
H28C H 0.8057 0.0520 0.3951 0.048 Uiso 1 1 calc R . .
C29 C 1.3397(4) 0.11205(14) 0.5320(3) 0.0277(8) Uani 1 1 d . . .
C30 C 1.3182(5) 0.05192(16) 0.5152(4) 0.0551(13) Uani 1 1 d . . .
H30A H 1.3925 0.0319 0.5386 0.083 Uiso 1 1 calc R . .
H30B H 1.2975 0.0453 0.4483 0.083 Uiso 1 1 calc R . .
H30C H 1.2509 0.0398 0.5478 0.083 Uiso 1 1 calc R . .
C31 C 1.4535(4) 0.12796(19) 0.4878(3) 0.0475(11) Uani 1 1 d . . .
H31A H 1.4766 0.1652 0.5051 0.071 Uiso 1 1 calc R . .
H31B H 1.4355 0.1252 0.4199 0.071 Uiso 1 1 calc R . .
H31C H 1.5210 0.1036 0.5101 0.071 Uiso 1 1 calc R . .
C32 C 1.3662(4) 0.12285(18) 0.6361(3) 0.0414(10) Uani 1 1 d . . .
H32A H 1.2946 0.1132 0.6658 0.062 Uiso 1 1 calc R . .
H32B H 1.3849 0.1612 0.6466 0.062 Uiso 1 1 calc R . .
H32C H 1.4362 0.1011 0.6629 0.062 Uiso 1 1 calc R . .
C33 C 1.1783(6) 0.1381(2) 0.1954(4) 0.0665(16) Uani 1 1 d . . .
H33A H 1.1426 0.1157 0.2405 0.100 Uiso 1 1 calc R . .
H33B H 1.1130 0.1529 0.1502 0.100 Uiso 1 1 calc R . .
H33C H 1.2246 0.1677 0.2281 0.100 Uiso 1 1 calc R . .
C34 C 1.2638(4) 0.10377(18) 0.1448(4) 0.0484(11) Uani 1 1 d . . .
H34A H 1.2175 0.0731 0.1138 0.058 Uiso 1 1 calc R . .
H34B H 1.2949 0.1258 0.0961 0.058 Uiso 1 1 calc R . .
C35 C 1.3695(5) 0.08262(18) 0.2106(3) 0.0481(11) Uani 1 1 d . . .
H35A H 1.3376 0.0603 0.2586 0.058 Uiso 1 1 calc R . .
H35B H 1.4138 0.1135 0.2426 0.058 Uiso 1 1 calc R . .
C36 C 1.4604(5) 0.0486(2) 0.1634(4) 0.0548(13) Uani 1 1 d . . .
H36A H 1.4160 0.0183 0.1294 0.066 Uiso 1 1 calc R . .
H36B H 1.4956 0.0712 0.1174 0.066 Uiso 1 1 calc R . .
C37 C 1.5628(5) 0.0260(2) 0.2322(5) 0.0666(16) Uani 1 1 d . . .
H37A H 1.6040 0.0563 0.2681 0.080 Uiso 1 1 calc R . .
H37B H 1.5271 0.0024 0.2765 0.080 Uiso 1 1 calc R . .
C38 C 1.6559(7) -0.0053(3) 0.1896(6) 0.096(3) Uani 1 1 d . . .
H38A H 1.6155 -0.0339 0.1501 0.145 Uiso 1 1 calc R . .
H38B H 1.7140 -0.0215 0.2388 0.145 Uiso 1 1 calc R . .
H38C H 1.6995 0.0188 0.1518 0.145 Uiso 1 1 calc R . .

loop_
_atom_site_aniso_label
_atom_site_aniso_U_11
_atom_site_aniso_U_22
_atom_site_aniso_U_33
_atom_site_aniso_U_23
_atom_site_aniso_U_13
_atom_site_aniso_U_12
Hf1 0.01909(8) 0.02374(8) 0.01920(8) 0.00104(6) 0.00269(5) 0.00002(6)
O1 0.0313(15) 0.0308(13) 0.0229(13) -0.0024(10) 0.0052(11) 0.0010(10)
N1 0.0215(16) 0.0306(16) 0.0206(16) 0.0033(12) 0.0033(12) 0.0015(12)
C1 0.041(2) 0.034(2) 0.026(2) -0.0061(15) 0.0069(18) 0.0015(17)
O2 0.0288(14) 0.0292(13) 0.0252(14) 0.0051(10) 0.0008(11) 0.0018(10)
N2 0.0200(14) 0.0222(14) 0.0239(15) 0.0029(11) 0.0023(11) -0.0026(11)
C2 0.045(3) 0.044(2) 0.040(3) -0.0009(18) 0.011(2) 0.0098(19)
O3 0.0200(13) 0.0331(13) 0.0218(13) -0.0028(10) 0.0033(10) 0.0012(10)
C3 0.056(3) 0.043(3) 0.061(3) -0.019(2) 0.011(3) -0.010(2)
O4 0.0194(13) 0.0240(12) 0.0262(14) 0.0007(9) 0.0014(10) -0.0013(9)
C4 0.034(2) 0.037(2) 0.028(2) 0.0105(16) 0.0060(17) 0.0050(16)
C5 0.038(3) 0.043(2) 0.045(3) 0.0086(19) -0.004(2) 0.0028(18)
C6 0.050(3) 0.036(2) 0.070(4) 0.018(2) -0.005(3) -0.008(2)
C7 0.0231(18) 0.0237(17) 0.0226(18) 0.0041(13) -0.0008(14) 0.0040(13)
C8 0.0204(18) 0.0319(19) 0.0246(19) 0.0032(14) 0.0015(14) 0.0006(14)
C9 0.027(2) 0.035(2) 0.033(2) 0.0026(16) 0.0000(16) -0.0042(15)
C10 0.030(2) 0.037(2) 0.031(2) -0.0050(16) -0.0041(17) -0.0041(16)
C11 0.032(2) 0.0303(19) 0.025(2) -0.0043(14) 0.0045(16) -0.0009(15)
C12 0.0223(18) 0.0295(18) 0.0205(18) 0.0024(13) 0.0015(14) 0.0028(14)
C13 0.022(2) 0.049(2) 0.032(2) 0.0008(17) 0.0075(16) -0.0027(16)
C14 0.0268(19) 0.0278(18) 0.0230(19) 0.0022(14) 0.0039(15) 0.0061(14)
C15 0.025(2) 0.036(2) 0.025(2) 0.0029(15) 0.0077(15) 0.0005(15)
C16 0.0209(18) 0.0318(19) 0.026(2) 0.0029(14) 0.0074(15) 0.0014(14)
C17 0.029(2) 0.0263(19) 0.038(2) 0.0063(15) 0.0052(17) -0.0071(15)
C18 0.0255(19) 0.0251(18) 0.0241(19) 0.0013(14) 0.0014(15) -0.0044(14)
C19 0.0239(18) 0.0225(17) 0.0213(18) -0.0013(13) -0.0007(14) -0.0015(13)
C20 0.0202(17) 0.0237(17) 0.0171(17) -0.0016(12) 0.0042(13) 0.0009(13)
C21 0.0210(17) 0.0262(17) 0.0159(17) 0.0002(13) 0.0040(13) -0.0028(13)
C22 0.032(2) 0.0235(17) 0.0207(18) 0.0016(13) 0.0041(15) -0.0020(14)
C23 0.0252(19) 0.0253(17) 0.0220(18) 0.0005(13) 0.0016(15) 0.0033(14)
C24 0.0203(18) 0.0275(17) 0.0215(18) 0.0014(13) 0.0000(14) 0.0006(13)
C25 0.0225(19) 0.0269(18) 0.026(2) 0.0010(14) 0.0021(15) -0.0038(14)
C26 0.031(2) 0.040(2) 0.029(2) -0.0013(16) 0.0005(17) -0.0091(16)
C27 0.0232(19) 0.034(2) 0.043(2) -0.0059(16) 0.0119(17) -0.0078(15)
C28 0.032(2) 0.0270(19) 0.035(2) -0.0069(15) 0.0018(17) -0.0100(15)
C29 0.030(2) 0.0254(18) 0.028(2) 0.0034(14) 0.0043(16) 0.0034(14)
C30 0.045(3) 0.029(2) 0.084(4) -0.005(2) -0.017(3) 0.0103(19)
C31 0.034(3) 0.060(3) 0.050(3) 0.013(2) 0.011(2) 0.015(2)
C32 0.036(2) 0.053(3) 0.033(2) 0.0052(18) -0.0011(19) 0.0142(19)
C33 0.059(4) 0.065(4) 0.081(4) -0.002(3) 0.029(3) 0.003(3)
C34 0.043(3) 0.045(3) 0.056(3) 0.001(2) 0.005(2) -0.003(2)
C35 0.052(3) 0.044(3) 0.047(3) 0.008(2) 0.000(2) -0.010(2)
C36 0.054(3) 0.051(3) 0.059(3) 0.011(2) 0.007(3) 0.010(2)
C37 0.049(3) 0.055(3) 0.095(5) 0.017(3) 0.008(3) 0.001(2)
C38 0.091(5) 0.099(5) 0.105(6) 0.049(4) 0.034(5) 0.047(4)

loop_
_atom_type_symbol
_atom_type_description
_atom_type_scat_dispersion_real
_atom_type_scat_dispersion_imag
_atom_type_scat_source
C C 0.0033 0.0016 'International Tables Vol C Tables 4.2.6.8 and 6.1.1.4'
H H 0.0000 0.0000 'International Tables Vol C Tables 4.2.6.8 and 6.1.1.4'
N N 0.0061 0.0033 'International Tables Vol C Tables 4.2.6.8 and 6.1.1.4'
O O 0.0106 0.0060 'International Tables Vol C Tables 4.2.6.8 and 6.1.1.4'
Hf Hf -0.5830 6.1852 'International Tables Vol C Tables 4.2.6.8 and 6.1.1.4'

loop_
_geom_angle_atom_site_label_1
_geom_angle_atom_site_label_2
_geom_angle_atom_site_label_3
_geom_angle
_geom_angle_site_symmetry_1
_geom_angle_site_symmetry_3
_geom_angle_publ_flag
O2 Hf1 O1 95.68(10) . . ?
O2 Hf1 O3 99.69(10) . . ?
O1 Hf1 O3 104.06(10) . . ?
O2 Hf1 O4 163.58(10) . . ?
O1 Hf1 O4 94.21(10) . . ?
O3 Hf1 O4 90.55(10) . . ?
O2 Hf1 N1 83.38(10) . . ?
O1 Hf1 N1 176.44(10) . . ?
O3 Hf1 N1 79.49(10) . . ?
O4 Hf1 N1 85.95(10) . . ?
O2 Hf1 N2 87.71(10) . . ?
O1 Hf1 N2 102.37(10) . . ?
O3 Hf1 N2 151.63(10) . . ?
O4 Hf1 N2 77.37(9) . . ?
N1 Hf1 N2 74.19(10) . . ?
C1 O1 Hf1 142.8(2) . . ?
C14 N1 C15 118.4(3) . . ?
C14 N1 Hf1 128.6(2) . . ?
C15 N1 Hf1 113.0(2) . . ?
O1 C1 C3 110.5(3) . . ?
O1 C1 C2 110.0(3) . . ?
C3 C1 C2 111.7(4) . . ?
O1 C1 H1 108.2 . . ?
C3 C1 H1 108.2 . . ?
C2 C1 H1 108.2 . . ?
C4 O2 Hf1 154.3(3) . . ?
C17 N2 C16 109.7(3) . . ?
C17 N2 C18 106.8(3) . . ?
C16 N2 C18 110.7(3) . . ?
C17 N2 Hf1 111.6(2) . . ?
C16 N2 Hf1 109.5(2) . . ?
C18 N2 Hf1 108.5(2) . . ?
C1 C2 H2A 109.5 . . ?
C1 C2 H2B 109.5 . . ?
H2A C2 H2B 109.5 . . ?
C1 C2 H2C 109.5 . . ?
H2A C2 H2C 109.5 . . ?
H2B C2 H2C 109.5 . . ?
C7 O3 Hf1 140.0(2) . . ?
C1 C3 H3A 109.5 . . ?
C1 C3 H3B 109.5 . . ?
H3A C3 H3B 109.5 . . ?
C1 C3 H3C 109.5 . . ?
H3A C3 H3C 109.5 . . ?
H3B C3 H3C 109.5 . . ?
C20 O4 Hf1 144.9(2) . . ?
O2 C4 C5 110.0(3) . . ?
O2 C4 C6 109.2(4) . . ?
C5 C4 C6 111.8(3) . . ?
O2 C4 H4 108.6 . . ?
C5 C4 H4 108.6 . . ?
C6 C4 H4 108.6 . . ?
C4 C5 H5A 109.5 . . ?
C4 C5 H5B 109.5 . . ?
H5A C5 H5B 109.5 . . ?
C4 C5 H5C 109.5 . . ?
H5A C5 H5C 109.5 . . ?
H5B C5 H5C 109.5 . . ?
C4 C6 H6A 109.5 . . ?
C4 C6 H6B 109.5 . . ?
H6A C6 H6B 109.5 . . ?
C4 C6 H6C 109.5 . . ?
H6A C6 H6C 109.5 . . ?
H6B C6 H6C 109.5 . . ?
O3 C7 C8 118.1(3) . . ?
O3 C7 C12 122.3(3) . . ?
C8 C7 C12 119.7(3) . . ?
C9 C8 C7 118.8(3) . . ?
C9 C8 C13 123.0(3) . . ?
C7 C8 C13 118.3(3) . . ?
C8 C9 C10 121.9(4) . . ?
C8 C9 H9 119.0 . . ?
C10 C9 H9 119.0 . . ?
C11 C10 C9 119.7(4) . . ?
C11 C10 H10 120.2 . . ?
C9 C10 H10 120.2 . . ?
C10 C11 C12 120.8(3) . . ?
C10 C11 H11 119.6 . . ?
C12 C11 H11 119.6 . . ?
C11 C12 C7 119.1(3) . . ?
C11 C12 C14 117.3(3) . . ?
C7 C12 C14 123.6(3) . . ?
C8 C13 H13A 109.5 . . ?
C8 C13 H13B 109.5 . . ?
H13A C13 H13B 109.5 . . ?
C8 C13 H13C 109.5 . . ?
H13A C13 H13C 109.5 . . ?
H13B C13 H13C 109.5 . . ?
N1 C14 C12 125.2(3) . . ?
N1 C14 H14 117.4 . . ?
C12 C14 H14 117.4 . . ?
N1 C15 C16 108.1(3) . . ?
N1 C15 H15A 110.1 . . ?
C16 C15 H15A 110.1 . . ?
N1 C15 H15B 110.1 . . ?
C16 C15 H15B 110.1 . . ?
H15A C15 H15B 108.4 . . ?
N2 C16 C15 111.0(3) . . ?
N2 C16 H16A 109.4 . . ?
C15 C16 H16A 109.4 . . ?
N2 C16 H16B 109.4 . . ?
C15 C16 H16B 109.4 . . ?
H16A C16 H16B 108.0 . . ?
N2 C17 H17A 109.5 . . ?
N2 C17 H17B 109.5 . . ?
H17A C17 H17B 109.5 . . ?
N2 C17 H17C 109.5 . . ?
H17A C17 H17C 109.5 . . ?
H17B C17 H17C 109.5 . . ?
N2 C18 C19 116.2(3) . . ?
N2 C18 H18A 108.2 . . ?
C19 C18 H18A 108.2 . . ?
N2 C18 H18B 108.2 . . ?
C19 C18 H18B 108.2 . . ?
H18A C18 H18B 107.4 . . ?
C24 C19 C20 120.8(3) . . ?
C24 C19 C18 119.7(3) . . ?
C20 C19 C18 119.5(3) . . ?
O4 C20 C19 118.4(3) . . ?
O4 C20 C21 121.7(3) . . ?
C19 C20 C21 119.9(3) . . ?
C22 C21 C20 116.7(3) . . ?
C22 C21 C25 122.2(3) . . ?
C20 C21 C25 121.0(3) . . ?
C23 C22 C21 123.8(3) . . ?
C23 C22 H22 118.1 . . ?
C21 C22 H22 118.1 . . ?
C24 C23 C22 117.8(3) . . ?
C24 C23 C29 119.7(3) . . ?
C22 C23 C29 122.5(3) . . ?
C23 C24 C19 120.9(3) . . ?
C23 C24 H24 119.6 . . ?
C19 C24 H24 119.6 . . ?
C26 C25 C28 108.0(3) . . ?
C26 C25 C27 109.5(3) . . ?
C28 C25 C27 106.8(3) . . ?
C26 C25 C21 108.9(3) . . ?
C28 C25 C21 112.1(3) . . ?
C27 C25 C21 111.4(3) . . ?
C25 C26 H26A 109.5 . . ?
C25 C26 H26B 109.5 . . ?
H26A C26 H26B 109.5 . . ?
C25 C26 H26C 109.5 . . ?
H26A C26 H26C 109.5 . . ?
H26B C26 H26C 109.5 . . ?
C25 C27 H27A 109.5 . . ?
C25 C27 H27B 109.5 . . ?
H27A C27 H27B 109.5 . . ?
C25 C27 H27C 109.5 . . ?
H27A C27 H27C 109.5 . . ?
H27B C27 H27C 109.5 . . ?
C25 C28 H28A 109.5 . . ?
C25 C28 H28B 109.5 . . ?
H28A C28 H28B 109.5 . . ?
C25 C28 H28C 109.5 . . ?
H28A C28 H28C 109.5 . . ?
H28B C28 H28C 109.5 . . ?
C32 C29 C30 109.6(3) . . ?
C32 C29 C31 108.0(4) . . ?
C30 C29 C31 107.6(4) . . ?
C32 C29 C23 109.2(3) . . ?
C30 C29 C23 112.0(3) . . ?
C31 C29 C23 110.3(3) . . ?
C29 C30 H30A 109.5 . . ?
C29 C30 H30B 109.5 . . ?
H30A C30 H30B 109.5 . . ?
C29 C30 H30C 109.5 . . ?
H30A C30 H30C 109.5 . . ?
H30B C30 H30C 109.5 . . ?
C29 C31 H31A 109.5 . . ?
C29 C31 H31B 109.5 . . ?
H31A C31 H31B 109.5 . . ?
C29 C31 H31C 109.5 . . ?
H31A C31 H31C 109.5 . . ?
H31B C31 H31C 109.5 . . ?
C29 C32 H32A 109.5 . . ?
C29 C32 H32B 109.5 . . ?
H32A C32 H32B 109.5 . . ?
C29 C32 H32C 109.5 . . ?
H32A C32 H32C 109.5 . . ?
H32B C32 H32C 109.5 . . ?
C34 C33 H33A 109.5 . . ?
C34 C33 H33B 109.5 . . ?
H33A C33 H33B 109.5 . . ?
C34 C33 H33C 109.5 . . ?
H33A C33 H33C 109.5 . . ?
H33B C33 H33C 109.5 . . ?
C35 C34 C33 111.5(5) . . ?
C35 C34 H34A 109.3 . . ?
C33 C34 H34A 109.3 . . ?
C35 C34 H34B 109.3 . . ?
C33 C34 H34B 109.3 . . ?
H34A C34 H34B 108.0 . . ?
C34 C35 C36 114.0(4) . . ?
C34 C35 H35A 108.7 . . ?
C36 C35 H35A 108.7 . . ?
C34 C35 H35B 108.7 . . ?
C36 C35 H35B 108.7 . . ?
H35A C35 H35B 107.6 . . ?
C37 C36 C35 112.6(4) . . ?
C37 C36 H36A 109.1 . . ?
C35 C36 H36A 109.1 . . ?
C37 C36 H36B 109.1 . . ?
C35 C36 H36B 109.1 . . ?
H36A C36 H36B 107.8 . . ?
C38 C37 C36 114.7(5) . . ?
C38 C37 H37A 108.6 . . ?
C36 C37 H37A 108.6 . . ?
C38 C37 H37B 108.6 . . ?
C36 C37 H37B 108.6 . . ?
H37A C37 H37B 107.6 . . ?
C37 C38 H38A 109.5 . . ?
C37 C38 H38B 109.5 . . ?
H38A C38 H38B 109.5 . . ?
C37 C38 H38C 109.5 . . ?
H38A C38 H38C 109.5 . . ?
H38B C38 H38C 109.5 . . ?

loop_
_geom_bond_atom_site_label_1
_geom_bond_atom_site_label_2
_geom_bond_distance
_geom_bond_site_symmetry_2
_geom_bond_publ_flag
Hf1 O2 1.954(2) . ?
Hf1 O1 1.964(2) . ?
Hf1 O3 2.008(2) . ?
Hf1 O4 2.041(2) . ?
Hf1 N1 2.327(3) . ?
Hf1 N2 2.379(3) . ?
O1 C1 1.423(4) . ?
N1 C14 1.285(5) . ?
N1 C15 1.473(5) . ?
C1 C3 1.507(6) . ?
C1 C2 1.519(6) . ?
C1 H1 1.0000 . ?
O2 C4 1.410(4) . ?
N2 C17 1.488(4) . ?
N2 C16 1.498(4) . ?
N2 C18 1.507(4) . ?
C2 H2A 0.9800 . ?
C2 H2B 0.9800 . ?
C2 H2C 0.9800 . ?
O3 C7 1.319(4) . ?
C3 H3A 0.9800 . ?
C3 H3B 0.9800 . ?
C3 H3C 0.9800 . ?
O4 C20 1.340(4) . ?
C4 C5 1.510(6) . ?
C4 C6 1.525(6) . ?
C4 H4 1.0000 . ?
C5 H5A 0.9800 . ?
C5 H5B 0.9800 . ?
C5 H5C 0.9800 . ?
C6 H6A 0.9800 . ?
C6 H6B 0.9800 . ?
C6 H6C 0.9800 . ?
C7 C8 1.416(5) . ?
C7 C12 1.421(5) . ?
C8 C9 1.389(5) . ?
C8 C13 1.499(5) . ?
C9 C10 1.390(5) . ?
C9 H9 0.9500 . ?
C10 C11 1.379(5) . ?
C10 H10 0.9500 . ?
C11 C12 1.407(5) . ?
C11 H11 0.9500 . ?
C12 C14 1.449(5) . ?
C13 H13A 0.9800 . ?
C13 H13B 0.9800 . ?
C13 H13C 0.9800 . ?
C14 H14 0.9500 . ?
C15 C16 1.525(5) . ?
C15 H15A 0.9900 . ?
C15 H15B 0.9900 . ?
C16 H16A 0.9900 . ?
C16 H16B 0.9900 . ?
C17 H17A 0.9800 . ?
C17 H17B 0.9800 . ?
C17 H17C 0.9800 . ?
C18 C19 1.508(5) . ?
C18 H18A 0.9900 . ?
C18 H18B 0.9900 . ?
C19 C24 1.391(5) . ?
C19 C20 1.403(5) . ?
C20 C21 1.413(5) . ?
C21 C22 1.409(5) . ?
C21 C25 1.540(5) . ?
C22 C23 1.391(5) . ?
C22 H22 0.9500 . ?
C23 C24 1.383(5) . ?
C23 C29 1.549(5) . ?
C24 H24 0.9500 . ?
C25 C26 1.530(5) . ?
C25 C28 1.536(5) . ?
C25 C27 1.538(5) . ?
C26 H26A 0.9800 . ?
C26 H26B 0.9800 . ?
C26 H26C 0.9800 . ?
C27 H27A 0.9800 . ?
C27 H27B 0.9800 . ?
C27 H27C 0.9800 . ?
C28 H28A 0.9800 . ?
C28 H28B 0.9800 . ?
C28 H28C 0.9800 . ?
C29 C32 1.522(5) . ?
C29 C30 1.523(5) . ?
C29 C31 1.538(6) . ?
C30 H30A 0.9800 . ?
C30 H30B 0.9800 . ?
C30 H30C 0.9800 . ?
C31 H31A 0.9800 . ?
C31 H31B 0.9800 . ?
C31 H31C 0.9800 . ?
C32 H32A 0.9800 . ?
C32 H32B 0.9800 . ?
C32 H32C 0.9800 . ?
C33 C34 1.530(7) . ?
C33 H33A 0.9800 . ?
C33 H33B 0.9800 . ?
C33 H33C 0.9800 . ?
C34 C35 1.502(7) . ?
C34 H34A 0.9900 . ?
C34 H34B 0.9900 . ?
C35 C36 1.540(7) . ?
C35 H35A 0.9900 . ?
C35 H35B 0.9900 . ?
C36 C37 1.512(7) . ?
C36 H36A 0.9900 . ?
C36 H36B 0.9900 . ?
C37 C38 1.487(8) . ?
C37 H37A 0.9900 . ?
C37 H37B 0.9900 . ?
C38 H38A 0.9800 . ?
C38 H38B 0.9800 . ?
C38 H38C 0.9800 . ?
